data_4132918
loop_
_publ_author_name
'Pang, Jiandong'
'Yuan, Shuai'
'Qin, Junsheng'
'Wu, Mingyan'
'Lollar, Christina T.'
'Li, Jialuo'
'Huang, Ning'
'Li, Bao'
'Zhang, Peng'
'Zhou, Hong-Cai'

_publ_section_title
;
 Enhancing Pore-Environment Complexity Using a Trapezoidal Linker: Toward
 Stepwise Assembly of Multivariate Quinary Metal-Organic Frameworks.
;
_journal_issue 39
_journal_name_full 'Journal of the American Chemical Society'
_journal_page_first 12328
_journal_page_last 12332
_journal_paper_doi 10.1021/jacs.8b07411
_journal_volume 140
_journal_year 2018
_chemical_formula_moiety '0.13(C424 H216 N8 O128 Zr24)'
_chemical_formula_sum 'C53 H27 N O16 Zr3'
_chemical_formula_weight 1207.41
_space_group_crystal_system orthorhombic
_space_group_IT_number 71
_space_group_name_Hall '-I 2 2'
_space_group_name_H-M_alt 'I m m m'
_atom_sites_solution_hydrogens geom
_atom_sites_solution_primary dual
_audit_creation_date 2018-06-24
_audit_creation_method
;
Olex2 1.2
(compiled 2018.05.29 svn.r3508 for OlexSys, GUI svn.r5506)
;
_cell_angle_alpha 90
_cell_angle_beta 90
_cell_angle_gamma 90
_cell_formula_units_Z 8
_cell_length_a 23.1736(6)
_cell_length_b 31.6350(9)
_cell_length_c 32.1726(9)
_cell_measurement_reflns_used 9909
_cell_measurement_temperature 150(2)
_cell_measurement_theta_max 62.37
_cell_measurement_theta_min 2.35
_cell_volume 23585.6(11)
_computing_molecular_graphics 'Olex2 (Dolomanov et al., 2009)'
_computing_publication_material 'Olex2 (Dolomanov et al., 2009)'
_computing_structure_refinement 'XL (Sheldrick, 2008)'
_computing_structure_solution 'XT (Sheldrick, 2015)'
_diffrn_ambient_temperature 150.02
_diffrn_detector 'Bruker APEX2 area detector'
_diffrn_detector_area_resol_mean 7.9
_diffrn_detector_type 'CCD area detector'
_diffrn_measured_fraction_theta_full 0.984
_diffrn_measured_fraction_theta_max 0.984
_diffrn_measurement_device 'three-circle diffractometer'
_diffrn_measurement_device_type 'Bruker SMART APEX2 area detector'
_diffrn_measurement_method '\w and \f scans'
_diffrn_radiation_monochromator 'mirror optics'
_diffrn_radiation_probe x-ray
_diffrn_radiation_type CuK\a
_diffrn_radiation_wavelength 1.54184
_diffrn_reflns_av_R_equivalents 0.0683
_diffrn_reflns_av_unetI/netI 0.0431
_diffrn_reflns_Laue_measured_fraction_full 0.984
_diffrn_reflns_Laue_measured_fraction_max 0.984
_diffrn_reflns_limit_h_max 23
_diffrn_reflns_limit_h_min -26
_diffrn_reflns_limit_k_max 36
_diffrn_reflns_limit_k_min -26
_diffrn_reflns_limit_l_max 36
_diffrn_reflns_limit_l_min -36
_diffrn_reflns_number 65988
_diffrn_reflns_point_group_measured_fraction_full 0.984
_diffrn_reflns_point_group_measured_fraction_max 0.984
_diffrn_reflns_theta_full 62.662
_diffrn_reflns_theta_max 62.662
_diffrn_reflns_theta_min 2.350
_diffrn_source 'microfocus sealed X-ray tube'
_diffrn_source_type 'Incoatec I\ms'
_diffrn_standards_number 0
_exptl_absorpt_coefficient_mu 2.399
_exptl_absorpt_correction_T_max 0.7522
_exptl_absorpt_correction_T_min 0.6317
_exptl_crystal_colour white
_exptl_crystal_colour_primary white
_exptl_crystal_density_diffrn 0.680
_exptl_crystal_description block
_exptl_crystal_F_000 4800
_exptl_crystal_size_max 0.1
_exptl_crystal_size_mid 0.1
_exptl_crystal_size_min 0.1
_refine_diff_density_max 2.865
_refine_diff_density_min -2.309
_refine_diff_density_rms 0.119
_refine_ls_extinction_method none
_refine_ls_goodness_of_fit_ref 1.088
_refine_ls_hydrogen_treatment constr
_refine_ls_matrix_type full
_refine_ls_number_parameters 318
_refine_ls_number_reflns 9944
_refine_ls_number_restraints 11
_refine_ls_restrained_S_all 1.093
_refine_ls_R_factor_all 0.0824
_refine_ls_R_factor_gt 0.0687
_refine_ls_shift/su_max 0.001
_refine_ls_shift/su_mean 0.000
_refine_ls_structure_factor_coef Fsqd
_refine_ls_weighting_details 'w=1/[\s^2^(Fo^2^)+(0.1132P)^2^+130.0655P] where P=(Fo^2^+2Fc^2^)/3'
_refine_ls_weighting_scheme calc
_refine_ls_wR_factor_gt 0.1987
_refine_ls_wR_factor_ref 0.2101
_reflns_Friedel_coverage 0.000
_reflns_number_gt 7515
_reflns_number_total 9944
_reflns_threshold_expression 'I > 2\s(I)'
_cod_data_source_file ja8b07411_si_003.cif
_cod_data_source_block PCN-609-BPDC-TPDC
_cod_database_code 4132918
_shelx_shelxl_version_number 2014/7
_shelx_space_group_comment
;
The symmetry employed for this shelxl refinement is uniquely defined
by the following loop, which should always be used as a source of
symmetry information in preference to the above space-group names.
They are only intended as comments.
;
_shelx_estimated_absorpt_t_max 0.795
_shelx_estimated_absorpt_t_min 0.795
_olex2_refinement_description
;
1. Fixed Uiso
 At 1.2 times of:
  All C(H) groups, All N(H) groups
2. Restrained distances
 C8_$1-C8
 2.2 with sigma of 0.005
 C30-C29
 2.2 with sigma of 0.005
 C34-C33
 1.4 with sigma of 0.005
 C34-C35
 2.2 with sigma of 0.005
 C35-C33 \\sim C34-C33
 with sigma of 0.02
3. Uiso/Uaniso restraints and constraints
Uanis(N1) \\sim Ueq: with sigma of 0.005 and sigma for terminal atoms of 0.01
Uanis(O3) = Uanis(C1) = Uanis(C2) = Uanis(C6) = Uanis(C8) = Uanis(C4)
Uanis(C3) = Uanis(C11) = Uanis(C31) = Uanis(C30) = Uanis(C24) = Uanis(C29) =
Uanis(C32) = Uanis(C33) = Uanis(C34) = Uanis(C35)
4. Others
 Fixed Sof: C34(0.25)
5.a Aromatic/amide H refined with riding coordinates:
 C6(H6), C8(H8), N1(H1), C10(H10), C12(H12), C13(H13), C17(H17), C19(H19),
 C20(H20), C21(H21), C22(H22), C24(H24), C26(H26), C28(H28), C29(H29), C30(H30),
  C31(H31)
;
_olex2_submission_special_instructions 'No special instructions were received'

loop_
_space_group_symop_operation_xyz
'x, y, z'
'-x, -y, z'
'-x, y, -z'
'x, -y, -z'
'x+1/2, y+1/2, z+1/2'
'-x+1/2, -y+1/2, z+1/2'
'-x+1/2, y+1/2, -z+1/2'
'x+1/2, -y+1/2, -z+1/2'
'-x, -y, -z'
'x, y, -z'
'x, -y, z'
'-x, y, z'
'-x+1/2, -y+1/2, -z+1/2'
'x+1/2, y+1/2, -z+1/2'
'x+1/2, -y+1/2, z+1/2'
'-x+1/2, y+1/2, z+1/2'

loop_
_atom_site_label
_atom_site_type_symbol
_atom_site_fract_x
_atom_site_fract_y
_atom_site_fract_z
_atom_site_U_iso_or_equiv
_atom_site_adp_type
_atom_site_occupancy
_atom_site_site_symmetry_order
_atom_site_calc_flag
_atom_site_refinement_flags_posn
_atom_site_refinement_flags_adp
_atom_site_refinement_flags_occupancy
Zr01 Zr 0.42465(2) 0.5000 0.73980(2) 0.02121(19) Uani 1 2 d S T P
Zr02 Zr 0.57624(2) 0.5000 0.84831(2) 0.02142(19) Uani 1 2 d S T P
Zr03 Zr 0.5000 0.57831(2) 0.79302(2) 0.02410(19) Uani 1 2 d S T P
O1 O 0.6673(2) 0.5000 0.83004(19) 0.0461(15) Uani 1 2 d S T P
O2 O 0.6676(2) 0.5000 0.75945(18) 0.0468(15) Uani 1 2 d S T P
O3 O 0.4527(2) 0.5000 0.67312(18) 0.0520(11) Uani 1 2 d S T P
O4 O 0.39021(16) 0.44135(13) 0.71534(12) 0.0407(10) Uani 1 1 d . . .
O5 O 0.10938(15) 0.06383(12) 0.63086(12) 0.0397(9) Uani 1 1 d . . .
O6 O 0.5000 0.53929(18) 0.7392(2) 0.0508(18) Uani 1 2 d S T P
O7 O 0.05866(18) 0.11291(11) 0.66566(12) 0.0410(10) Uani 1 1 d . . .
O8 O 0.4266(2) 0.53851(17) 0.79406(12) 0.0689(17) Uani 1 1 d . . .
O9 O 0.43932(19) 0.38734(13) 0.74850(14) 0.0489(11) Uani 1 1 d . . .
O10 O 0.5000 0.53803(18) 0.8490(2) 0.063(2) Uani 1 2 d S T P
C1 C 0.5000 0.5000 0.6559(4) 0.0520(11) Uani 1 4 d S T P
C2 C 0.5000 0.5000 0.6106(4) 0.0520(11) Uani 1 4 d S T P
C3 C 0.6916(5) 0.5000 0.7955(5) 0.159(3) Uani 1 2 d S T P
C4 C 0.5000 0.5000 0.5231(4) 0.0520(11) Uani 1 4 d S T P
C5 C 0.0982(3) 0.10136(19) 0.64077(19) 0.0414(14) Uani 1 1 d . . .
C6 C 0.4517(4) 0.5000 0.5881(3) 0.0520(11) Uani 1 2 d S T P
H6 H 0.4156 0.5000 0.6021 0.062 Uiso 1 2 calc RS T P
C7 C 0.4056(3) 0.4017(2) 0.7200(2) 0.0524(17) Uani 1 1 d . . .
C8 C 0.45229(11) 0.5000 0.5462(3) 0.0520(11) Uani 1 2 d DS T P
H8 H 0.4162 0.5000 0.5321 0.062 Uiso 1 2 calc RS T P
N1 N 0.2323(4) 0.2222(3) 0.5000 0.068(2) Uani 1 2 d S TU P
H1 H 0.2075 0.2011 0.5000 0.081 Uiso 1 2 calc RS T P
C9 C 0.1353(3) 0.1351(2) 0.6231(2) 0.0560(18) Uani 1 1 d . . .
C10 C 0.3608(3) 0.3890(2) 0.6507(2) 0.067(2) Uani 1 1 d . . .
H10 H 0.3605 0.4187 0.6460 0.080 Uiso 1 1 calc R . .
C11 C 0.7546(5) 0.5000 0.7952(5) 0.159(3) Uani 1 2 d S T P
C12 C 0.3406(4) 0.3622(2) 0.6204(2) 0.070(2) Uani 1 1 d . . .
H12 H 0.3288 0.3734 0.5943 0.085 Uiso 1 1 calc R . .
C13 C 0.1730(3) 0.1282(2) 0.5926(2) 0.073(2) Uani 1 1 d . . .
H13 H 0.1763 0.1004 0.5815 0.087 Uiso 1 1 calc R . .
C14 C 0.3374(4) 0.3197(2) 0.6271(2) 0.077(3) Uani 1 1 d . . .
C15 C 0.2936(4) 0.2743(3) 0.5229(2) 0.087(3) Uani 1 1 d . . .
C16 C 0.3819(3) 0.3730(2) 0.6883(2) 0.061(2) Uani 1 1 d . . .
C17 C 0.1296(4) 0.1763(2) 0.6371(3) 0.081(3) Uani 1 1 d . . .
H17 H 0.1007 0.1828 0.6570 0.097 Uiso 1 1 calc R . .
C18 C 0.2549(4) 0.2414(3) 0.5357(2) 0.090(3) Uani 1 1 d . . .
C19 C 0.3810(4) 0.3289(3) 0.6950(3) 0.080(3) Uani 1 1 d . . .
H19 H 0.3954 0.3174 0.7203 0.096 Uiso 1 1 calc R . .
C20 C 0.2073(4) 0.1594(3) 0.5764(3) 0.092(3) Uani 1 1 d . . .
H20 H 0.2333 0.1531 0.5545 0.111 Uiso 1 1 calc R . .
C21 C 0.2722(4) 0.2599(2) 0.6052(2) 0.090(3) Uani 1 1 d . . .
H21 H 0.2656 0.2548 0.6339 0.108 Uiso 1 1 calc R . .
C22 C 0.3584(4) 0.3021(3) 0.6639(2) 0.083(3) Uani 1 1 d . . .
H22 H 0.3576 0.2723 0.6679 0.100 Uiso 1 1 calc R . .
C23 C 0.2436(4) 0.2349(3) 0.5771(2) 0.086(3) Uani 1 1 d . . .
C24 C 0.7870(5) 0.5000 0.7596(5) 0.159(3) Uani 1 2 d S T P
H24 H 0.7675 0.5000 0.7336 0.191 Uiso 1 2 calc RS T P
C25 C 0.2040(4) 0.1998(2) 0.5917(2) 0.078(3) Uani 1 1 d . . .
C26 C 0.1650(4) 0.2080(2) 0.6227(2) 0.083(3) Uani 1 1 d . . .
H26 H 0.1624 0.2356 0.6343 0.099 Uiso 1 1 calc R . .
C27 C 0.3108(4) 0.2925(2) 0.5942(2) 0.084(3) Uani 1 1 d . . .
C28 C 0.3191(4) 0.2997(3) 0.5525(2) 0.089(3) Uani 1 1 d . . .
H28 H 0.3430 0.3225 0.5439 0.107 Uiso 1 1 calc R . .
C29 C 0.8469(5) 0.5000 0.7596(3) 0.159(3) Uani 1 2 d DS T P
H29 H 0.8675 0.5000 0.7341 0.191 Uiso 1 2 calc RS T P
C30 C 0.8466(5) 0.5000 0.8281(3) 0.159(3) Uani 1 2 d DS T P
H30 H 0.8669 0.5000 0.8537 0.191 Uiso 1 2 calc RS T P
C31 C 0.7840(5) 0.5000 0.8302(5) 0.159(3) Uani 1 2 d S T P
H31 H 0.7647 0.5000 0.8563 0.191 Uiso 1 2 calc RS T P
C32 C 0.8759(5) 0.5000 0.7961(5) 0.159(3) Uani 1 2 d S T P
C33 C 0.9418(5) 0.5000 0.7947(4) 0.159(3) Uani 1 2 d DS T P
O11 O 0.5776(2) 0.5000 0.91470(14) 0.0361(13) Uani 1 2 d S T P
C34 C 0.9683(11) 0.4692(10) 0.7700(7) 0.159(3) Uani 0.25 1 d D . .
C35 C 0.9712(5) 0.5000 0.8312(4) 0.159(3) Uani 1 2 d DS T P

loop_
_atom_site_aniso_label
_atom_site_aniso_U_11
_atom_site_aniso_U_22
_atom_site_aniso_U_33
_atom_site_aniso_U_23
_atom_site_aniso_U_13
_atom_site_aniso_U_12
Zr01 0.0096(3) 0.0243(3) 0.0297(4) 0.000 -0.0019(2) 0.000
Zr02 0.0094(3) 0.0213(3) 0.0335(4) 0.000 -0.0009(2) 0.000
Zr03 0.0255(3) 0.0134(3) 0.0334(4) 0.0008(2) 0.000 0.000
O1 0.011(3) 0.070(4) 0.057(4) 0.000 -0.005(3) 0.000
O2 0.017(3) 0.075(4) 0.049(4) 0.000 -0.001(2) 0.000
O3 0.0254(16) 0.087(3) 0.044(2) 0.000 0.0035(19) 0.000
O4 0.036(2) 0.045(3) 0.041(2) -0.0024(18) -0.0051(18) -0.0146(19)
O5 0.033(2) 0.031(2) 0.055(2) 0.0027(19) 0.0109(19) -0.0152(16)
O6 0.013(3) 0.039(3) 0.100(5) -0.050(3) 0.000 0.000
O7 0.053(2) 0.020(2) 0.049(2) 0.0048(17) 0.006(2) -0.0124(18)
O8 0.099(4) 0.079(4) 0.029(2) 0.001(2) 0.004(2) -0.066(3)
O9 0.057(3) 0.037(2) 0.053(3) -0.008(2) 0.003(2) -0.019(2)
O10 0.017(3) 0.027(3) 0.144(7) 0.033(4) 0.000 0.000
C1 0.0254(16) 0.087(3) 0.044(2) 0.000 0.0035(19) 0.000
C2 0.0254(16) 0.087(3) 0.044(2) 0.000 0.0035(19) 0.000
C3 0.021(2) 0.353(10) 0.102(4) 0.000 0.000(2) 0.000
C4 0.0254(16) 0.087(3) 0.044(2) 0.000 0.0035(19) 0.000
C5 0.040(3) 0.037(4) 0.047(4) 0.002(3) 0.011(3) -0.022(3)
C6 0.0254(16) 0.087(3) 0.044(2) 0.000 0.0035(19) 0.000
C7 0.050(4) 0.050(4) 0.058(4) -0.004(3) -0.010(3) -0.016(3)
C8 0.0254(16) 0.087(3) 0.044(2) 0.000 0.0035(19) 0.000
N1 0.084(4) 0.054(4) 0.066(4) 0.000 0.000 -0.042(3)
C9 0.066(4) 0.049(4) 0.053(4) 0.002(3) 0.013(4) -0.033(3)
C10 0.096(6) 0.054(5) 0.051(4) 0.001(3) -0.014(4) -0.040(4)
C11 0.021(2) 0.353(10) 0.102(4) 0.000 0.000(2) 0.000
C12 0.106(6) 0.065(5) 0.040(4) 0.005(3) -0.008(4) -0.058(5)
C13 0.086(6) 0.046(4) 0.086(5) -0.008(4) 0.029(5) -0.044(4)
C14 0.119(7) 0.065(5) 0.047(4) -0.007(4) 0.002(4) -0.063(5)
C15 0.139(8) 0.068(5) 0.053(4) 0.010(4) -0.005(5) -0.084(5)
C16 0.078(5) 0.056(5) 0.051(4) -0.002(3) -0.008(4) -0.043(4)
C17 0.122(7) 0.043(5) 0.079(5) -0.007(4) 0.027(5) -0.042(4)
C18 0.157(9) 0.062(5) 0.051(4) -0.004(4) 0.001(5) -0.087(6)
C19 0.117(7) 0.052(5) 0.071(5) 0.011(4) -0.031(5) -0.036(5)
C20 0.127(8) 0.082(6) 0.067(5) -0.006(4) 0.029(5) -0.075(6)
C21 0.152(8) 0.064(5) 0.055(4) -0.003(4) 0.010(5) -0.086(6)
C22 0.131(8) 0.066(5) 0.052(4) 0.004(4) -0.013(5) -0.061(5)
C23 0.133(8) 0.072(6) 0.052(4) 0.010(4) 0.009(5) -0.078(6)
C24 0.021(2) 0.353(10) 0.102(4) 0.000 0.000(2) 0.000
C25 0.118(7) 0.061(5) 0.055(4) -0.004(4) 0.017(5) -0.070(5)
C26 0.130(7) 0.042(4) 0.076(5) -0.016(4) 0.021(5) -0.054(5)
C27 0.137(8) 0.061(5) 0.053(4) 0.006(4) 0.004(5) -0.078(5)
C28 0.139(8) 0.070(6) 0.058(5) 0.003(4) -0.001(5) -0.088(6)
C29 0.021(2) 0.353(10) 0.102(4) 0.000 0.000(2) 0.000
C30 0.021(2) 0.353(10) 0.102(4) 0.000 0.000(2) 0.000
C31 0.021(2) 0.353(10) 0.102(4) 0.000 0.000(2) 0.000
C32 0.021(2) 0.353(10) 0.102(4) 0.000 0.000(2) 0.000
C33 0.021(2) 0.353(10) 0.102(4) 0.000 0.000(2) 0.000
O11 0.079(4) 0.015(3) 0.014(2) 0.000 0.000(2) 0.000
C34 0.021(2) 0.353(10) 0.102(4) 0.000 0.000(2) 0.000
C35 0.021(2) 0.353(10) 0.102(4) 0.000 0.000(2) 0.000

loop_
_atom_type_symbol
_atom_type_description
_atom_type_scat_dispersion_real
_atom_type_scat_dispersion_imag
_atom_type_scat_source
C C 0.0181 0.0091 'International Tables Vol C Tables 4.2.6.8 and 6.1.1.4'
H H 0.0000 0.0000 'International Tables Vol C Tables 4.2.6.8 and 6.1.1.4'
N N 0.0311 0.0180 'International Tables Vol C Tables 4.2.6.8 and 6.1.1.4'
O O 0.0492 0.0322 'International Tables Vol C Tables 4.2.6.8 and 6.1.1.4'
Zr Zr -0.1862 2.2449 'International Tables Vol C Tables 4.2.6.8 and 6.1.1.4'

loop_
_geom_angle_atom_site_label_1
_geom_angle_atom_site_label_2
_geom_angle_atom_site_label_3
_geom_angle
_geom_angle_site_symmetry_1
_geom_angle_site_symmetry_3
Zr02 Zr01 Zr01 90.339(12) 2_665 2_665
Zr03 Zr01 Zr01 59.894(9) 2_665 2_665
Zr03 Zr01 Zr01 59.893(9) . 2_665
Zr03 Zr01 Zr02 60.736(14) 2_665 2_665
Zr03 Zr01 Zr02 60.736(14) . 2_665
Zr03 Zr01 Zr03 90.75(2) . 2_665
O2 Zr01 Zr01 163.53(15) 2_665 2_665
O2 Zr01 Zr02 73.19(15) 2_665 2_665
O2 Zr01 Zr03 109.97(10) 2_665 2_665
O2 Zr01 Zr03 109.97(10) 2_665 .
O2 Zr01 O3 123.3(2) 2_665 .
O3 Zr01 Zr01 73.17(14) . 2_665
O3 Zr01 Zr02 163.51(14) . 2_665
O3 Zr01 Zr03 109.00(9) . .
O3 Zr01 Zr03 109.00(9) . 2_665
O4 Zr01 Zr01 111.60(11) . 2_665
O4 Zr01 Zr01 111.60(11) 11_565 2_665
O4 Zr01 Zr02 111.16(10) . 2_665
O4 Zr01 Zr02 111.16(10) 11_565 2_665
O4 Zr01 Zr03 166.51(11) . .
O4 Zr01 Zr03 75.77(11) . 2_665
O4 Zr01 Zr03 166.51(11) 11_565 2_665
O4 Zr01 Zr03 75.77(11) 11_565 .
O4 Zr01 O2 75.52(13) 11_565 2_665
O4 Zr01 O2 75.52(13) . 2_665
O4 Zr01 O3 76.06(12) 11_565 .
O4 Zr01 O3 76.06(12) . .
O4 Zr01 O4 117.7(2) 11_565 .
O6 Zr01 Zr01 35.45(12) . 2_665
O6 Zr01 Zr01 35.45(12) 2_665 2_665
O6 Zr01 Zr02 90.76(18) . 2_665
O6 Zr01 Zr02 90.76(18) 2_665 2_665
O6 Zr01 Zr03 35.20(14) . .
O6 Zr01 Zr03 90.47(16) 2_665 .
O6 Zr01 Zr03 90.47(16) . 2_665
O6 Zr01 Zr03 35.20(15) 2_665 2_665
O6 Zr01 O2 141.59(12) . 2_665
O6 Zr01 O2 141.59(12) 2_665 2_665
O6 Zr01 O3 75.9(2) 2_665 .
O6 Zr01 O3 75.9(2) . .
O6 Zr01 O4 142.48(16) 2_665 11_565
O6 Zr01 O4 142.49(16) . .
O6 Zr01 O4 78.49(19) . 11_565
O6 Zr01 O4 78.49(19) 2_665 .
O6 Zr01 O6 70.9(2) 2_665 .
O8 Zr01 Zr01 88.81(15) . 2_665
O8 Zr01 Zr01 88.81(15) 11_565 2_665
O8 Zr01 Zr02 34.94(13) 11_565 2_665
O8 Zr01 Zr02 34.94(13) . 2_665
O8 Zr01 Zr03 34.83(11) . .
O8 Zr01 Zr03 89.63(16) 11_565 .
O8 Zr01 Zr03 89.63(16) . 2_665
O8 Zr01 Zr03 34.83(11) 11_565 2_665
O8 Zr01 O2 77.73(18) 11_565 2_665
O8 Zr01 O2 77.73(18) . 2_665
O8 Zr01 O3 141.15(12) 11_565 .
O8 Zr01 O3 141.15(13) . .
O8 Zr01 O4 142.66(15) . .
O8 Zr01 O4 79.38(18) . 11_565
O8 Zr01 O4 79.38(18) 11_565 .
O8 Zr01 O4 142.66(15) 11_565 11_565
O8 Zr01 O6 108.8(3) . 2_665
O8 Zr01 O6 70.01(19) . .
O8 Zr01 O6 70.02(19) 11_565 2_665
O8 Zr01 O6 108.8(3) 11_565 .
O8 Zr01 O8 69.8(3) . 11_565
Zr01 Zr02 Zr02 89.661(12) 2_665 2_665
Zr01 Zr02 Zr03 59.494(14) 2_665 .
Zr01 Zr02 Zr03 59.495(14) 2_665 2_665
Zr03 Zr02 Zr02 59.917(9) 2_665 2_665
Zr03 Zr02 Zr02 59.917(9) . 2_665
Zr03 Zr02 Zr03 89.32(2) . 2_665
O1 Zr02 Zr01 74.78(15) . 2_665
O1 Zr02 Zr02 164.44(15) . 2_665
O1 Zr02 Zr03 110.34(10) . 2_665
O1 Zr02 Zr03 110.34(10) . .
O1 Zr02 O5 75.66(12) . 8_556
O1 Zr02 O5 75.66(12) . 14_556
O5 Zr02 Zr01 107.35(10) 8_556 2_665
O5 Zr02 Zr01 107.35(10) 14_556 2_665
O5 Zr02 Zr02 109.85(10) 8_556 2_665
O5 Zr02 Zr02 109.85(10) 14_556 2_665
O5 Zr02 Zr03 161.30(10) 14_556 2_665
O5 Zr02 Zr03 72.07(10) 8_556 2_665
O5 Zr02 Zr03 72.07(10) 14_556 .
O5 Zr02 Zr03 161.29(10) 8_556 .
O5 Zr02 O5 126.4(2) 14_556 8_556
O8 Zr02 Zr01 34.93(13) 12_655 2_665
O8 Zr02 Zr01 34.93(13) 2_665 2_665
O8 Zr02 Zr02 88.26(15) 2_665 2_665
O8 Zr02 Zr02 88.26(15) 12_655 2_665
O8 Zr02 Zr03 33.80(12) 2_665 2_665
O8 Zr02 Zr03 88.46(16) 2_665 .
O8 Zr02 Zr03 88.47(16) 12_655 2_665
O8 Zr02 Zr03 33.80(12) 12_655 .
O8 Zr02 O1 79.02(19) 2_665 .
O8 Zr02 O1 79.02(19) 12_655 .
O8 Zr02 O5 75.07(18) 12_655 14_556
O8 Zr02 O5 139.80(15) 12_655 8_556
O8 Zr02 O5 75.07(18) 2_665 8_556
O8 Zr02 O5 139.80(15) 2_665 14_556
O8 Zr02 O8 69.8(3) 2_665 12_655
O8 Zr02 O10 70.2(2) 12_655 .
O8 Zr02 O10 107.7(3) 12_655 2_665
O8 Zr02 O10 107.7(3) 2_665 .
O8 Zr02 O10 70.2(2) 2_665 2_665
O8 Zr02 O11 145.08(13) 12_655 .
O8 Zr02 O11 145.08(13) 2_665 .
O10 Zr02 Zr01 90.3(2) . 2_665
O10 Zr02 Zr01 90.3(2) 2_665 2_665
O10 Zr02 Zr02 34.26(13) 2_665 2_665
O10 Zr02 Zr02 34.26(13) . 2_665
O10 Zr02 Zr03 89.21(17) . 2_665
O10 Zr02 Zr03 36.39(18) . .
O10 Zr02 Zr03 89.21(17) 2_665 .
O10 Zr02 Zr03 36.39(18) 2_665 2_665
O10 Zr02 O1 143.02(14) . .
O10 Zr02 O1 143.02(14) 2_665 .
O10 Zr02 O5 141.28(17) 2_665 14_556
O10 Zr02 O5 77.02(18) . 14_556
O10 Zr02 O5 77.02(18) 2_665 8_556
O10 Zr02 O5 141.28(17) . 8_556
O10 Zr02 O10 68.5(3) 2_665 .
O11 Zr02 Zr01 179.50(16) . 2_665
O11 Zr02 Zr02 90.84(16) . 2_665
O11 Zr02 Zr03 120.79(9) . 2_665
O11 Zr02 Zr03 120.79(9) . .
O11 Zr02 O1 104.7(2) . .
O11 Zr02 O5 72.47(12) . 8_556
O11 Zr02 O5 72.47(12) . 14_556
O11 Zr02 O10 90.1(3) . .
O11 Zr02 O10 90.1(3) . 2_665
Zr01 Zr03 Zr01 60.213(18) 2_665 .
Zr01 Zr03 Zr02 59.771(15) 2_665 .
Zr01 Zr03 Zr02 89.966(16) . .
Zr01 Zr03 Zr02 59.771(15) . 2_665
Zr01 Zr03 Zr02 89.967(16) 2_665 2_665
Zr02 Zr03 Zr02 60.167(18) . 2_665
O6 Zr03 Zr01 35.54(10) . 2_665
O6 Zr03 Zr01 35.54(10) . .
O6 Zr03 Zr02 90.15(17) . 2_665
O6 Zr03 Zr02 90.15(17) . .
O6 Zr03 O7 141.54(11) . 7_556
O6 Zr03 O7 141.54(11) . 14_556
O6 Zr03 O9 76.44(18) . 11_565
O6 Zr03 O9 76.44(18) . 2_665
O6 Zr03 O10 109.2(3) . .
O7 Zr03 Zr01 110.02(11) 14_556 2_665
O7 Zr03 Zr01 164.55(10) 14_556 .
O7 Zr03 Zr01 110.02(11) 7_556 .
O7 Zr03 Zr01 164.55(10) 7_556 2_665
O7 Zr03 Zr02 74.59(10) 14_556 .
O7 Zr03 Zr02 110.82(10) 14_556 2_665
O7 Zr03 Zr02 74.59(10) 7_556 2_665
O7 Zr03 Zr02 110.82(10) 7_556 .
O7 Zr03 O7 76.6(2) 14_556 7_556
O7 Zr03 O9 76.18(16) 14_556 2_665
O7 Zr03 O9 121.64(16) 14_556 11_565
O7 Zr03 O9 76.18(16) 7_556 11_565
O7 Zr03 O9 121.64(16) 7_556 2_665
O7 Zr03 O10 78.10(18) 14_556 .
O7 Zr03 O10 78.10(18) 7_556 .
O8 Zr03 Zr01 89.29(16) . 2_665
O8 Zr03 Zr01 89.30(16) 12_655 .
O8 Zr03 Zr01 35.05(12) . .
O8 Zr03 Zr01 35.05(12) 12_655 2_665
O8 Zr03 Zr02 34.01(13) 12_655 .
O8 Zr03 Zr02 88.68(16) . .
O8 Zr03 Zr02 34.01(12) . 2_665
O8 Zr03 Zr02 88.68(16) 12_655 2_665
O8 Zr03 O6 70.58(16) . .
O8 Zr03 O6 70.58(16) 12_655 .
O8 Zr03 O7 141.73(15) 12_655 7_556
O8 Zr03 O7 77.83(19) . 7_556
O8 Zr03 O7 77.83(19) 12_655 14_556
O8 Zr03 O7 141.73(15) . 14_556
O8 Zr03 O8 107.0(4) . 12_655
O8 Zr03 O9 142.02(15) . 2_665
O8 Zr03 O9 78.34(19) . 11_565
O8 Zr03 O9 78.33(19) 12_655 2_665
O8 Zr03 O9 142.02(15) 12_655 11_565
O8 Zr03 O10 69.11(16) . .
O8 Zr03 O10 69.11(16) 12_655 .
O9 Zr03 Zr01 109.82(11) 11_565 2_665
O9 Zr03 Zr01 73.80(12) 11_565 .
O9 Zr03 Zr01 109.82(11) 2_665 .
O9 Zr03 Zr01 73.80(12) 2_665 2_665
O9 Zr03 Zr02 110.03(12) 2_665 .
O9 Zr03 Zr02 110.03(12) 11_565 2_665
O9 Zr03 Zr02 163.76(12) 2_665 2_665
O9 Zr03 Zr02 163.76(12) 11_565 .
O9 Zr03 O9 76.1(2) 11_565 2_665
O10 Zr03 Zr01 89.43(16) . 2_665
O10 Zr03 Zr01 89.43(16) . .
O10 Zr03 Zr02 35.11(9) . .
O10 Zr03 Zr02 35.11(9) . 2_665
O10 Zr03 O9 141.93(11) . 11_565
O10 Zr03 O9 141.93(11) . 2_665
C3 O1 Zr02 132.4(7) . .
C3 O2 Zr01 132.1(7) . 2_665
C1 O3 Zr01 133.6(7) . .
C7 O4 Zr01 132.5(4) . .
C5 O5 Zr02 134.3(3) . 14_446
Zr01 O6 Zr01 109.1(2) 2_665 .
Zr03 O6 Zr01 109.3(2) . 2_665
Zr03 O6 Zr01 109.3(2) . .
C5 O7 Zr03 133.2(4) . 14_446
Zr01 O8 Zr02 110.1(2) . 2_665
Zr03 O8 Zr01 110.1(2) . .
Zr03 O8 Zr02 112.2(2) . 2_665
C7 O9 Zr03 130.7(4) . 2_665
Zr02 O10 Zr02 111.5(3) . 2_665
Zr02 O10 Zr03 108.5(2) . .
Zr02 O10 Zr03 108.5(2) 2_665 .
O3 C1 O3 126.4(12) . 2_665
O3 C1 C2 116.8(6) . .
O3 C1 C2 116.8(6) 2_665 .
C6 C2 C1 122.9(6) . .
C6 C2 C1 122.9(6) 2_665 .
C6 C2 C6 114.2(12) . 2_665
O1 C3 O2 127.6(10) . .
O1 C3 C11 117.2(13) . .
O2 C3 C11 115.3(13) . .
C8 C4 C4 123.9(5) . 9_666
C8 C4 C4 123.9(5) 2_665 9_666
C8 C4 C8 112.2(11) 2_665 .
O5 C5 O7 125.5(5) . .
O5 C5 C9 117.5(5) . .
O7 C5 C9 116.9(6) . .
C2 C6 H6 118.8 . .
C2 C6 C8 122.3(8) . .
C8 C6 H6 118.8 . .
O4 C7 C16 114.1(6) . .
O9 C7 O4 125.7(6) . .
O9 C7 C16 120.2(7) . .
C4 C8 C6 124.5(7) . .
C4 C8 H8 117.8 . .
C6 C8 H8 117.8 . .
C18 N1 H1 124.9 10_556 .
C18 N1 H1 124.9 . .
C18 N1 C18 110.1(7) 10_556 .
C13 C9 C5 123.0(6) . .
C13 C9 C17 117.1(6) . .
C17 C9 C5 119.8(6) . .
C12 C10 H10 119.7 . .
C12 C10 C16 120.6(7) . .
C16 C10 H10 119.7 . .
C24 C11 C3 123.6(14) . .
C31 C11 C3 120.8(14) . .
C31 C11 C24 115.6(12) . .
C10 C12 H12 119.5 . .
C14 C12 C10 121.0(7) . .
C14 C12 H12 119.5 . .
C9 C13 H13 118.6 . .
C9 C13 C20 122.8(8) . .
C20 C13 H13 118.6 . .
C12 C14 C22 120.5(7) . .
C12 C14 C27 118.5(7) . .
C22 C14 C27 120.9(7) . .
C18 C15 C15 106.7(4) . 10_556
C28 C15 C15 133.7(4) . 10_556
C28 C15 C18 119.5(6) . .
C10 C16 C7 120.5(7) . .
C10 C16 C19 119.0(6) . .
C19 C16 C7 120.5(7) . .
C9 C17 H17 119.3 . .
C26 C17 C9 121.4(8) . .
C26 C17 H17 119.3 . .
N1 C18 C15 108.2(6) . .
C23 C18 N1 131.2(6) . .
C23 C18 C15 120.4(6) . .
C16 C19 H19 120.4 . .
C22 C19 C16 119.3(7) . .
C22 C19 H19 120.4 . .
C13 C20 H20 119.9 . .
C13 C20 C25 120.2(8) . .
C25 C20 H20 119.9 . .
C23 C21 H21 117.9 . .
C23 C21 C27 124.2(7) . .
C27 C21 H21 117.9 . .
C14 C22 C19 119.4(8) . .
C14 C22 H22 120.3 . .
C19 C22 H22 120.3 . .
C18 C23 C25 121.7(6) . .
C21 C23 C18 117.5(6) . .
C21 C23 C25 120.7(6) . .
C11 C24 H24 118.4 . .
C11 C24 C29 123.2(14) . .
C29 C24 H24 118.4 . .
C20 C25 C23 122.6(8) . .
C20 C25 C26 118.4(6) . .
C26 C25 C23 119.0(7) . .
C17 C26 H26 120.1 . .
C25 C26 C17 119.8(7) . .
C25 C26 H26 120.1 . .
C21 C27 C14 120.3(6) . .
C28 C27 C14 122.6(6) . .
C28 C27 C21 117.0(6) . .
C15 C28 H28 119.4 . .
C27 C28 C15 121.2(6) . .
C27 C28 H28 119.4 . .
C24 C29 H29 120.1 . .
C32 C29 C24 119.7(12) . .
C32 C29 H29 120.1 . .
C31 C30 H30 116.9 . .
C32 C30 H30 116.9 . .
C32 C30 C31 126.2(12) . .
C11 C31 C30 118.4(13) . .
C11 C31 H31 120.8 . .
C30 C31 H31 120.8 . .
C29 C32 C33 117.9(13) . .
C30 C32 C29 116.9(11) . .
C30 C32 C33 125.2(14) . .
C34 C33 C32 117.2(14) . .
C34 C33 C32 117.2(14) 11_565 .
C34 C33 C34 88(3) . 11_565
C35 C33 C32 118.3(12) . .
C35 C33 C34 105.7(9) . .
C35 C33 C34 105.7(9) . 11_565
C33 C34 C34 116.1(12) . 12_755
C33 C34 C34 45.9(17) . 11_565
C34 C34 C34 90.000(9) 12_755 11_565
C35 C35 C33 120.0(7) 2_765 .

loop_
_geom_bond_atom_site_label_1
_geom_bond_atom_site_label_2
_geom_bond_distance
_geom_bond_site_symmetry_2
Zr01 Zr01 3.4923(10) 2_665
Zr01 Zr02 3.4911(8) 2_665
Zr01 Zr03 3.4811(6) .
Zr01 Zr03 3.4812(6) 2_665
Zr01 O2 2.230(5) 2_665
Zr01 O3 2.242(6) .
Zr01 O4 2.168(4) .
Zr01 O4 2.168(4) 11_565
Zr01 O6 2.144(3) .
Zr01 O6 2.143(3) 2_665
Zr01 O8 2.129(4) 11_565
Zr01 O8 2.129(4) .
Zr02 Zr01 3.4910(8) 2_665
Zr02 Zr02 3.5337(10) 2_665
Zr02 Zr03 3.5248(6) 2_665
Zr02 Zr03 3.5248(6) .
Zr02 O1 2.191(5) .
Zr02 O5 2.262(4) 8_556
Zr02 O5 2.262(4) 14_556
Zr02 O8 2.129(4) 12_655
Zr02 O8 2.129(4) 2_665
Zr02 O10 2.138(3) .
Zr02 O10 2.138(3) 2_665
Zr02 O11 2.136(5) .
Zr03 Zr01 3.4811(6) 2_665
Zr03 Zr02 3.5248(6) 2_665
Zr03 O6 2.125(5) .
Zr03 O7 2.194(4) 14_556
Zr03 O7 2.194(4) 7_556
Zr03 O8 2.117(4) .
Zr03 O8 2.118(4) 12_655
Zr03 O9 2.282(4) 2_665
Zr03 O9 2.282(4) 11_565
Zr03 O10 2.205(7) .
O1 C3 1.246(15) .
O2 Zr01 2.230(5) 2_665
O2 C3 1.285(15) .
O3 C1 1.229(8) .
O4 C7 1.312(8) .
O5 Zr02 2.262(4) 14_446
O5 C5 1.256(7) .
O6 Zr01 2.143(3) 2_665
O7 Zr03 2.194(4) 14_446
O7 C5 1.270(7) .
O8 Zr02 2.129(4) 2_665
O9 Zr03 2.282(4) 2_665
O9 C7 1.288(8) .
O10 Zr02 2.138(3) 2_665
C1 O3 1.229(8) 2_665
C1 C2 1.457(17) .
C2 C6 1.334(11) .
C2 C6 1.334(11) 2_665
C3 C11 1.460(16) .
C4 C4 1.49(2) 9_666
C4 C8 1.332(9) .
C4 C8 1.332(9) 2_665
C5 C9 1.485(8) .
C6 H6 0.9500 .
C6 C8 1.349(12) .
C7 C16 1.473(9) .
C8 H8 0.9500 .
N1 H1 0.8800 .
N1 C18 1.403(8) 10_556
N1 C18 1.403(8) .
C9 C13 1.332(10) .
C9 C17 1.386(10) .
C10 H10 0.9500 .
C10 C12 1.374(9) .
C10 C16 1.399(10) .
C11 C24 1.369(19) .
C11 C31 1.317(19) .
C12 H12 0.9500 .
C12 C14 1.364(10) .
C13 H13 0.9500 .
C13 C20 1.369(9) .
C14 C22 1.397(11) .
C14 C27 1.496(9) .
C15 C15 1.476(14) 10_556
C15 C18 1.434(9) .
C15 C28 1.379(9) .
C16 C19 1.414(10) .
C17 H17 0.9500 .
C17 C26 1.374(10) .
C18 C23 1.372(10) .
C19 H19 0.9500 .
C19 C22 1.414(10) .
C20 H20 0.9500 .
C20 C25 1.371(12) .
C21 H21 0.9500 .
C21 C23 1.369(10) .
C21 C27 1.412(9) .
C22 H22 0.9500 .
C23 C25 1.517(8) .
C24 H24 0.9500 .
C24 C29 1.390(16) .
C25 C26 1.372(11) .
C26 H26 0.9500 .
C27 C28 1.372(10) .
C28 H28 0.9500 .
C29 H29 0.9500 .
C29 C32 1.353(17) .
C30 H30 0.9500 .
C30 C31 1.453(16) .
C30 C32 1.230(17) .
C31 H31 0.9500 .
C32 C33 1.528(16) .
C33 C34 1.398(5) .
C33 C34 1.398(5) 11_565
C33 C35 1.360(14) .
C34 C34 1.95(6) 11_565
C34 C34 1.47(5) 12_755
C35 C35 1.34(2) 2_765

loop_
_smtbx_masks_void_nr
_smtbx_masks_void_average_x
_smtbx_masks_void_average_y
_smtbx_masks_void_average_z
_smtbx_masks_void_volume
_smtbx_masks_void_count_electrons
1 -0.364 -0.994 -0.838 16519.0 2313.6
